data_4088115
loop_
_publ_author_name
'Crossley, Daniel L.'
'Cid, Jessica'
'Curless, Liam D.'
'Turner, Michael L.'
'Ingleson, Michael J.'

_publ_section_title
;
 Facile Arylation of Four-Coordinate Boron Halides by Borenium Cation
 Mediated Boro-desilylation and -destannylation.
;
_journal_issue 24
_journal_name_full Organometallics
_journal_page_first 5767
_journal_page_last 5774
_journal_paper_doi 10.1021/acs.organomet.5b00857
_journal_volume 34
_journal_year 2015
_chemical_absolute_configuration unk
_chemical_formula_moiety 'C23 H16 B N'
_chemical_formula_sum 'C23 H16 B N'
_chemical_formula_weight 317.18
_space_group_crystal_system orthorhombic
_space_group_IT_number 29
_space_group_name_Hall 'P 2c -2ac'
_space_group_name_H-M_alt 'P c a 21'
_atom_sites_solution_hydrogens geom
_atom_sites_solution_primary direct
_atom_sites_solution_secondary difmap
_audit_creation_date 2015-09-24
_audit_creation_method
;
Olex2 1.2
(compiled 2015.01.26 svn.r3150 for OlexSys, GUI svn.r4998)
;
_cell_angle_alpha 90.00
_cell_angle_beta 90.00
_cell_angle_gamma 90.00
_cell_formula_units_Z 4
_cell_length_a 13.1410(11)
_cell_length_b 15.2335(9)
_cell_length_c 8.3686(6)
_cell_measurement_temperature 293(2)
_cell_volume 1675.3(2)
_computing_molecular_graphics 'Olex2 (Dolomanov et al., 2009)'
_computing_publication_material 'Olex2 (Dolomanov et al., 2009)'
_computing_structure_refinement 'XL (Sheldrick, 2008)'
_computing_structure_solution 'XS (Sheldrick, 2008)'
_diffrn_ambient_temperature 293(2)
_diffrn_measured_fraction_theta_full 0.996
_diffrn_measured_fraction_theta_max 0.997
_diffrn_measurement_device_type 'multiwire proportional'
_diffrn_measurement_method 'phi and omega scans'
_diffrn_radiation_monochromator graphite
_diffrn_radiation_type MoK\a
_diffrn_radiation_wavelength 0.71073
_diffrn_reflns_av_R_equivalents 0.0350
_diffrn_reflns_av_unetI/netI 0.0576
_diffrn_reflns_limit_h_max 13
_diffrn_reflns_limit_h_min -16
_diffrn_reflns_limit_k_max 11
_diffrn_reflns_limit_k_min -19
_diffrn_reflns_limit_l_max 6
_diffrn_reflns_limit_l_min -10
_diffrn_reflns_number 4503
_diffrn_reflns_theta_full 25.00
_diffrn_reflns_theta_max 26.37
_diffrn_reflns_theta_min 3.38
_diffrn_source 'fine-focus sealed tube'
_exptl_absorpt_coefficient_mu 0.072
_exptl_absorpt_correction_type none
_exptl_crystal_colour 'clear light colourless'
_exptl_crystal_colour_lustre clear
_exptl_crystal_colour_modifier light
_exptl_crystal_colour_primary colourless
_exptl_crystal_density_diffrn 1.258
_exptl_crystal_density_method 'not measured'
_exptl_crystal_description plate
_exptl_crystal_F_000 664
_exptl_crystal_size_max 0.6
_exptl_crystal_size_mid 0.2
_exptl_crystal_size_min 0.1
_refine_diff_density_max 0.202
_refine_diff_density_min -0.215
_refine_diff_density_rms 0.047
_refine_ls_abs_structure_details 'Flack H D (1983), Acta Cryst. A39, 876-881'
_refine_ls_extinction_method none
_refine_ls_goodness_of_fit_ref 1.102
_refine_ls_hydrogen_treatment constr
_refine_ls_matrix_type full
_refine_ls_number_parameters 226
_refine_ls_number_reflns 2445
_refine_ls_number_restraints 1
_refine_ls_restrained_S_all 1.101
_refine_ls_R_factor_all 0.0633
_refine_ls_R_factor_gt 0.0524
_refine_ls_shift/su_max 0.000
_refine_ls_shift/su_mean 0.000
_refine_ls_structure_factor_coef Fsqd
_refine_ls_weighting_details 'calc w=1/[\s^2^(Fo^2^)+(0.0566P)^2^+0.3272P] where P=(Fo^2^+2Fc^2^)/3'
_refine_ls_weighting_scheme calc
_refine_ls_wR_factor_gt 0.1235
_refine_ls_wR_factor_ref 0.1330
_reflns_number_gt 2123
_reflns_number_total 2445
_reflns_threshold_expression >2sigma(I)
_cod_data_source_file om5b00857_si_003.cif
_cod_data_source_block amji312red
_cod_database_code 4088115
_olex2_refinement_description
;
1. Fixed Uiso
 At 1.2 times of:
  All C(H) groups
2.a Aromatic/amide H refined with riding coordinates:
 C3(H3), C4(H4), C6(H6), C9(H9), C11(H11), C14(H14), C15(H15), C16(H16),
 C17(H17), C18(H18), C19(H19), C20(H20), C21(H21), C22(H22), C23(H23), C25(H25)
;
_olex2_submission_special_instructions 'No special instructions were received'

loop_
_space_group_symop_id
_space_group_symop_operation_xyz
1 'x, y, z'
2 '-x, -y, z+1/2'
3 '-x+1/2, y, z+1/2'
4 'x+1/2, -y, z'

loop_
_atom_site_label
_atom_site_type_symbol
_atom_site_fract_x
_atom_site_fract_y
_atom_site_fract_z
_atom_site_U_iso_or_equiv
_atom_site_adp_type
_atom_site_occupancy
_atom_site_calc_flag
_atom_site_refinement_flags_posn
N1 N -0.05457(19) -0.77106(17) -0.5940(3) 0.0300(7) Uani 1 d .
C2 C 0.1236(2) -0.66168(19) -0.8454(4) 0.0254(7) Uani 1 d .
C3 C -0.1505(2) -0.6608(2) -0.9248(5) 0.0338(8) Uani 1 d .
H3 H -0.2052 -0.6974 -0.9012 0.041 Uiso 1 calc R
C4 C -0.0392(2) -0.9093(2) -0.9739(4) 0.0295(7) Uani 1 d .
H4 H -0.0022 -0.8849 -1.0577 0.035 Uiso 1 calc R
C5 C 0.1078(2) -0.74276(18) -0.7723(4) 0.0242(7) Uani 1 d .
C6 C -0.1498(2) -0.98614(19) -0.7235(4) 0.0278(7) Uani 1 d .
H6 H -0.1859 -1.0116 -0.6398 0.033 Uiso 1 calc R
C7 C -0.0501(2) -0.86293(19) -0.8306(4) 0.0248(7) Uani 1 d .
C8 C -0.0543(2) -0.68339(18) -0.8725(4) 0.0253(7) Uani 1 d .
C9 C -0.0422(2) -0.7114(2) -0.4768(4) 0.0331(8) Uani 1 d .
H9 H -0.0063 -0.6601 -0.4984 0.040 Uiso 1 calc R
C10 C -0.1070(2) -0.84723(19) -0.5629(4) 0.0244(7) Uani 1 d .
C11 C -0.1487(2) -0.8624(2) -0.4147(4) 0.0299(8) Uani 1 d .
H11 H -0.1853 -0.9135 -0.3952 0.036 Uiso 1 calc R
C12 C 0.0273(2) -0.62669(18) -0.9097(4) 0.0265(7) Uani 1 d .
C13 C -0.1056(2) -0.90272(19) -0.7067(4) 0.0249(7) Uani 1 d .
C14 C 0.1909(3) -0.7853(2) -0.7056(5) 0.0365(9) Uani 1 d .
H14 H 0.1823 -0.8401 -0.6585 0.044 Uiso 1 calc R
C15 C 0.2193(2) -0.6231(2) -0.8476(4) 0.0327(8) Uani 1 d .
H15 H 0.2286 -0.5686 -0.8954 0.039 Uiso 1 calc R
C16 C -0.1384(2) -1.0296(2) -0.8676(4) 0.0321(8) Uani 1 d .
H16 H -0.1677 -1.0846 -0.8816 0.039 Uiso 1 calc R
C17 C 0.0107(3) -0.55005(19) -0.9958(5) 0.0358(8) Uani 1 d .
H17 H 0.0647 -0.5127 -1.0188 0.043 Uiso 1 calc R
C18 C -0.0811(3) -0.7241(2) -0.3261(4) 0.0347(8) Uani 1 d .
H18 H -0.0713 -0.6824 -0.2464 0.042 Uiso 1 calc R
C19 C 0.3007(3) -0.6662(2) -0.7784(5) 0.0385(9) Uani 1 d .
H19 H 0.3648 -0.6404 -0.7792 0.046 Uiso 1 calc R
C20 C -0.1356(2) -0.8010(2) -0.2953(4) 0.0333(8) Uani 1 d .
H20 H -0.1631 -0.8108 -0.1944 0.040 Uiso 1 calc R
C21 C -0.1671(3) -0.5843(2) -1.0120(5) 0.0409(9) Uani 1 d .
H21 H -0.2323 -0.5700 -1.0466 0.049 Uiso 1 calc R
C22 C -0.0860(3) -0.5296(2) -1.0470(5) 0.0403(9) Uani 1 d .
H22 H -0.0970 -0.4786 -1.1056 0.048 Uiso 1 calc R
C23 C -0.0832(2) -0.9915(2) -0.9917(5) 0.0336(8) Uani 1 d .
H23 H -0.0759 -1.0216 -1.0878 0.040 Uiso 1 calc R
B24 B -0.0117(3) -0.7673(2) -0.7749(5) 0.0278(8) Uani 1 d .
C25 C 0.2873(3) -0.7470(2) -0.7083(5) 0.0410(10) Uani 1 d .
H25 H 0.3424 -0.7761 -0.6629 0.049 Uiso 1 calc R

loop_
_atom_site_aniso_label
_atom_site_aniso_U_11
_atom_site_aniso_U_22
_atom_site_aniso_U_33
_atom_site_aniso_U_23
_atom_site_aniso_U_13
_atom_site_aniso_U_12
N1 0.0254(14) 0.0324(14) 0.0322(17) -0.0001(14) 0.0030(13) 0.0010(12)
C2 0.0251(16) 0.0247(13) 0.0266(15) -0.0021(15) 0.0040(14) -0.0001(13)
C3 0.0255(17) 0.0333(16) 0.043(2) -0.0083(18) 0.0034(17) 0.0021(14)
C4 0.0266(17) 0.0310(15) 0.0310(18) 0.0010(17) 0.0037(16) 0.0042(14)
C5 0.0247(16) 0.0224(14) 0.0255(17) -0.0018(15) 0.0061(15) -0.0001(12)
C6 0.0285(17) 0.0227(13) 0.0321(18) 0.0041(15) 0.0005(15) -0.0023(13)
C7 0.0190(15) 0.0241(14) 0.0315(18) 0.0045(15) -0.0012(14) 0.0027(12)
C8 0.0252(16) 0.0251(15) 0.0256(18) -0.0027(14) 0.0057(14) 0.0018(13)
C9 0.0299(18) 0.0327(16) 0.037(2) -0.0055(18) -0.0035(17) -0.0048(15)
C10 0.0201(15) 0.0238(14) 0.0294(17) 0.0026(15) 0.0019(15) -0.0005(12)
C11 0.0266(17) 0.0315(16) 0.0315(18) 0.0083(17) 0.0036(15) -0.0014(14)
C12 0.0276(16) 0.0219(13) 0.0301(17) -0.0017(15) 0.0035(15) -0.0015(12)
C13 0.0219(16) 0.0269(15) 0.0260(16) 0.0037(15) -0.0036(13) 0.0034(13)
C14 0.044(2) 0.0279(15) 0.038(2) 0.0028(17) 0.0007(18) 0.0018(16)
C15 0.0313(18) 0.0305(16) 0.0362(19) -0.0004(17) 0.0075(16) -0.0053(14)
C16 0.0302(18) 0.0218(14) 0.044(2) -0.0010(17) -0.0042(17) -0.0023(14)
C17 0.041(2) 0.0217(14) 0.045(2) 0.0045(18) -0.0006(18) -0.0020(14)
C18 0.034(2) 0.0406(18) 0.030(2) -0.0066(17) -0.0026(16) 0.0019(16)
C19 0.0251(18) 0.0456(19) 0.045(2) -0.012(2) 0.0007(17) -0.0043(16)
C20 0.0276(17) 0.0467(19) 0.0256(17) 0.0059(17) 0.0033(15) 0.0031(16)
C21 0.0359(19) 0.0365(17) 0.050(2) -0.008(2) -0.0043(18) 0.0113(16)
C22 0.048(2) 0.0295(16) 0.043(2) 0.0019(18) -0.009(2) 0.0111(16)
C23 0.0347(18) 0.0292(15) 0.0368(19) -0.0074(18) -0.0003(17) 0.0056(14)
B24 0.0273(19) 0.0266(16) 0.030(2) 0.0020(18) 0.0044(18) -0.0018(15)
C25 0.036(2) 0.045(2) 0.042(2) -0.010(2) -0.0090(18) 0.0092(16)

loop_
_atom_type_symbol
_atom_type_description
_atom_type_scat_dispersion_real
_atom_type_scat_dispersion_imag
_atom_type_scat_source
C C 0.0033 0.0016 'International Tables Vol C Tables 4.2.6.8 and 6.1.1.4'
H H 0.0000 0.0000 'International Tables Vol C Tables 4.2.6.8 and 6.1.1.4'
B B 0.0013 0.0007 'International Tables Vol C Tables 4.2.6.8 and 6.1.1.4'
N N 0.0061 0.0033 'International Tables Vol C Tables 4.2.6.8 and 6.1.1.4'

loop_
_geom_angle_atom_site_label_1
_geom_angle_atom_site_label_2
_geom_angle_atom_site_label_3
_geom_angle
C9 N1 C10 119.5(3)
C9 N1 B24 128.0(3)
C10 N1 B24 112.4(3)
C5 C2 C12 110.6(3)
C15 C2 C5 121.1(3)
C15 C2 C12 128.3(3)
C8 C3 C21 121.2(3)
C23 C4 C7 120.3(3)
C2 C5 B24 110.2(3)
C14 C5 C2 118.2(3)
C14 C5 B24 131.5(3)
C16 C6 C13 118.4(3)
C4 C7 C13 117.9(3)
C4 C7 B24 132.2(3)
C13 C7 B24 109.9(3)
C3 C8 C12 118.2(3)
C3 C8 B24 132.4(3)
C12 C8 B24 109.4(3)
N1 C9 C18 121.8(3)
N1 C10 C11 120.8(3)
N1 C10 C13 108.9(3)
C11 C10 C13 130.3(3)
C10 C11 C20 119.3(3)
C8 C12 C2 110.5(3)
C17 C12 C2 128.9(3)
C17 C12 C8 120.6(3)
C6 C13 C7 122.1(3)
C6 C13 C10 126.6(3)
C7 C13 C10 111.2(3)
C5 C14 C25 120.9(3)
C19 C15 C2 119.7(3)
C6 C16 C23 120.5(3)
C22 C17 C12 119.7(3)
C9 C18 C20 118.6(3)
C25 C19 C15 120.3(3)
C11 C20 C18 119.9(3)
C22 C21 C3 119.6(3)
C17 C22 C21 120.6(3)
C4 C23 C16 120.8(3)
N1 B24 C8 112.3(3)
C5 B24 N1 109.6(3)
C5 B24 C8 99.2(2)
C7 B24 N1 97.5(3)
C7 B24 C5 121.2(3)
C7 B24 C8 117.4(3)
C19 C25 C14 119.9(3)

loop_
_geom_bond_atom_site_label_1
_geom_bond_atom_site_label_2
_geom_bond_distance
N1 C9 1.347(4)
N1 C10 1.374(4)
N1 B24 1.617(5)
C2 C5 1.394(4)
C2 C12 1.475(4)
C2 C15 1.388(4)
C3 C8 1.381(4)
C3 C21 1.393(5)
C4 C7 1.400(4)
C4 C23 1.388(4)
C5 C14 1.388(5)
C5 B24 1.614(5)
C6 C13 1.404(4)
C6 C16 1.384(5)
C7 C13 1.405(4)
C7 B24 1.610(4)
C8 C12 1.412(4)
C8 B24 1.617(5)
C9 C18 1.374(5)
C10 C11 1.376(5)
C10 C13 1.471(4)
C11 C20 1.379(5)
C12 C17 1.389(4)
C14 C25 1.394(5)
C15 C19 1.382(5)
C16 C23 1.393(5)
C17 C22 1.377(5)
C18 C20 1.397(5)
C19 C25 1.376(5)
C21 C22 1.383(5)
